data_4061530
_journal_name_full Organometallics
_journal_paper_doi 10.1021/om0503085
_journal_year 2005
_chemical_formula_sum 'C62 H76 Au2 Ge2 I2 N4 P4 Si4'
_chemical_formula_weight 1906.42
_space_group_IT_number 14
_symmetry_cell_setting monoclinic
_symmetry_space_group_name_Hall '-P 2yn'
_symmetry_space_group_name_H-M 'P 1 21/n 1'
_cell_angle_alpha 90.00
_cell_angle_beta 102.3640(10)
_cell_angle_gamma 90.00
_cell_formula_units_Z 4
_cell_length_a 16.2291(9)
_cell_length_b 23.2249(13)
_cell_length_c 24.2098(14)
_cell_measurement_temperature 293(2)
_cell_volume 8913.5(9)
_diffrn_ambient_temperature 293(2)
_exptl_crystal_density_diffrn 1.421
_cod_depositor_comments
;
The following automatic conversions were performed:
'_symmetry_cell_setting' value 'MONOCLINIC' changed to 'monoclinic'
according to '/home/saulius/struct/CIF-dictionaries/cif_core.dic'
dictionary named 'cif_core.dic' version 2.4.1 from 2010-06-29.

Automatic conversion script
Id: cif_fix_enum 1527 2010-12-29 10:47:43Z saulius 
;
_cod_original_sg_symbol_H-M 'P 21/n'
_cod_database_code 4061530

loop_
_symmetry_equiv_pos_as_xyz
'x, y, z'
'-x+1/2, y+1/2, -z+1/2'
'-x, -y, -z'
'x-1/2, -y-1/2, z-1/2'

loop_
_atom_site_label
_atom_site_type_symbol
_atom_site_fract_x
_atom_site_fract_y
_atom_site_fract_z
_atom_site_U_iso_or_equiv
_atom_site_adp_type
_atom_site_occupancy
_atom_site_symmetry_multiplicity
_atom_site_calc_flag
_atom_site_refinement_flags
_atom_site_disorder_assembly
_atom_site_disorder_group
Au1 Au 0.31500(3) 0.33230(2) 0.63525(2) 0.04517(17) Uani 1 1 d . . .
Au2 Au 0.36712(3) 0.27674(2) 0.75364(2) 0.04568(17) Uani 1 1 d . . .
Ge1 Ge 0.18781(8) 0.32512(6) 0.66468(6) 0.0455(3) Uani 1 1 d D . .
Ge2 Ge 0.46472(8) 0.24043(6) 0.70399(6) 0.0428(3) Uani 1 1 d D . .
I1 I 0.13849(7) 0.43433(4) 0.66781(5) 0.0809(4) Uani 1 1 d . . .
I2 I 0.61260(6) 0.28238(5) 0.75629(5) 0.0791(3) Uani 1 1 d . . .
P1 P 0.0659(2) 0.25754(15) 0.67836(17) 0.0534(9) Uani 1 1 d . . .
P2 P 0.1988(2) 0.27829(14) 0.79415(16) 0.0479(8) Uani 1 1 d . . .
P3 P 0.4884(2) 0.16142(14) 0.63277(15) 0.0448(8) Uani 1 1 d . . .
P4 P 0.4524(2) 0.28816(14) 0.57744(14) 0.0426(8) Uani 1 1 d . . .
Si1 Si 0.0511(3) 0.2771(2) 0.5502(2) 0.0774(13) Uani 1 1 d . . .
Si2 Si 0.3345(3) 0.3611(2) 0.8548(2) 0.0712(12) Uani 1 1 d . . .
Si3 Si 0.4795(3) 0.10537(19) 0.7489(2) 0.0696(12) Uani 1 1 d . . .
Si4 Si 0.4696(3) 0.41372(18) 0.6196(2) 0.0715(13) Uani 1 1 d . . .
N1 N 0.0860(6) 0.2882(5) 0.6216(5) 0.056(3) Uani 1 1 d . . .
N2 N 0.2902(6) 0.3099(5) 0.8062(4) 0.048(3) Uani 1 1 d . . .
N3 N 0.4924(6) 0.1588(4) 0.7002(5) 0.048(3) Uani 1 1 d . . .
N4 N 0.4284(6) 0.3453(4) 0.6069(5) 0.047(3) Uani 1 1 d . . .
C1 C -0.0620(13) 0.2641(13) 0.5320(10) 0.154(11) Uani 1 1 d . . .
H1A H -0.0749 0.2299 0.5507 0.231 Uiso 1 1 calc R . .
H1B H -0.0797 0.2593 0.4918 0.231 Uiso 1 1 calc R . .
H1C H -0.0911 0.2963 0.5438 0.231 Uiso 1 1 calc R . .
C2 C 0.0724(16) 0.3422(10) 0.5142(9) 0.135(9) Uani 1 1 d . . .
H2A H 0.1318 0.3503 0.5236 0.202 Uiso 1 1 calc R . .
H2B H 0.0420 0.3738 0.5258 0.202 Uiso 1 1 calc R . .
H2C H 0.0548 0.3369 0.4740 0.202 Uiso 1 1 calc R . .
C3 C 0.1074(14) 0.2175(8) 0.5273(9) 0.111(7) Uani 1 1 d . . .
H3A H 0.1669 0.2250 0.5369 0.167 Uiso 1 1 calc R . .
H3B H 0.0897 0.2130 0.4871 0.167 Uiso 1 1 calc R . .
H3C H 0.0954 0.1828 0.5457 0.167 Uiso 1 1 calc R . .
C4 C 0.1560(7) 0.2821(5) 0.7215(4) 0.051(3) Uani 1 1 d D . .
C5 C 0.4506(12) 0.3526(17) 0.8695(12) 0.23(2) Uani 1 1 d . . .
H5A H 0.4651 0.3135 0.8802 0.343 Uiso 1 1 calc R . .
H5B H 0.4759 0.3779 0.8998 0.343 Uiso 1 1 calc R . .
H5C H 0.4710 0.3620 0.8362 0.343 Uiso 1 1 calc R . .
C6 C 0.299(2) 0.4348(10) 0.8343(15) 0.215(17) Uani 1 1 d . . .
H6A H 0.2390 0.4364 0.8267 0.323 Uiso 1 1 calc R . .
H6B H 0.3188 0.4456 0.8010 0.323 Uiso 1 1 calc R . .
H6C H 0.3223 0.4608 0.8645 0.323 Uiso 1 1 calc R . .
C7 C 0.3059(14) 0.3575(11) 0.9237(8) 0.121(8) Uani 1 1 d . . .
H7A H 0.2458 0.3612 0.9188 0.181 Uiso 1 1 calc R . .
H7B H 0.3331 0.3881 0.9473 0.181 Uiso 1 1 calc R . .
H7C H 0.3236 0.3211 0.9412 0.181 Uiso 1 1 calc R . .
C11 C -0.0328(8) 0.2843(6) 0.6935(7) 0.065(4) Uani 1 1 d . . .
C12 C -0.0655(9) 0.3342(7) 0.6676(8) 0.080(5) Uani 1 1 d . . .
H12A H -0.0411 0.3511 0.6401 0.096 Uiso 1 1 calc R . .
C13 C -0.1355(12) 0.3599(10) 0.6825(11) 0.110(7) Uani 1 1 d . . .
H13A H -0.1566 0.3944 0.6656 0.132 Uiso 1 1 calc R . .
C14 C -0.1729(11) 0.3345(11) 0.7216(13) 0.126(9) Uani 1 1 d . . .
H14A H -0.2213 0.3509 0.7297 0.151 Uiso 1 1 calc R . .
C15 C -0.1382(13) 0.2816(12) 0.7515(14) 0.152(13) Uani 1 1 d . . .
H15A H -0.1604 0.2649 0.7801 0.182 Uiso 1 1 calc R . .
C16 C -0.0698(10) 0.2590(8) 0.7332(9) 0.096(6) Uani 1 1 d . . .
H16A H -0.0474 0.2244 0.7489 0.115 Uiso 1 1 calc R . .
C21 C 0.0565(8) 0.1807(6) 0.6708(7) 0.064(4) Uani 1 1 d . . .
C22 C -0.0200(10) 0.1539(7) 0.6618(12) 0.123(9) Uani 1 1 d . . .
H22A H -0.0697 0.1748 0.6582 0.148 Uiso 1 1 calc R . .
C23 C -0.0208(14) 0.0950(10) 0.6583(17) 0.190(17) Uani 1 1 d . . .
H23A H -0.0729 0.0766 0.6498 0.228 Uiso 1 1 calc R . .
C24 C 0.0488(13) 0.0620(9) 0.6662(12) 0.137(10) Uani 1 1 d . . .
H24A H 0.0451 0.0220 0.6663 0.164 Uiso 1 1 calc R . .
C25 C 0.1242(11) 0.0888(8) 0.6740(9) 0.101(7) Uani 1 1 d . . .
H25A H 0.1735 0.0674 0.6771 0.121 Uiso 1 1 calc R . .
C26 C 0.1277(10) 0.1507(7) 0.6775(8) 0.078(5) Uani 1 1 d . . .
H26A H 0.1795 0.1695 0.6843 0.094 Uiso 1 1 calc R . .
C31 C 0.1263(9) 0.3110(6) 0.8323(6) 0.056(3) Uani 1 1 d . . .
C32 C 0.0881(10) 0.3596(6) 0.8135(7) 0.067(4) Uani 1 1 d . . .
H32A H 0.0985 0.3773 0.7813 0.081 Uiso 1 1 calc R . .
C33 C 0.0303(12) 0.3844(7) 0.8438(9) 0.088(5) Uani 1 1 d . . .
H33A H 0.0039 0.4186 0.8300 0.105 Uiso 1 1 calc R . .
C34 C 0.0120(11) 0.3625(8) 0.8893(8) 0.084(5) Uani 1 1 d . . .
H34A H -0.0253 0.3804 0.9080 0.100 Uiso 1 1 calc R . .
C35 C 0.0498(14) 0.3129(10) 0.9076(9) 0.108(7) Uani 1 1 d . . .
H35A H 0.0366 0.2949 0.9389 0.129 Uiso 1 1 calc R . .
C36 C 0.1093(12) 0.2873(7) 0.8804(8) 0.088(5) Uani 1 1 d . . .
H36A H 0.1371 0.2539 0.8953 0.105 Uiso 1 1 calc R . .
C41 C 0.2120(10) 0.2052(6) 0.8206(6) 0.061(4) Uani 1 1 d . . .
C42 C 0.1485(13) 0.1674(7) 0.8113(8) 0.091(6) Uani 1 1 d . . .
H42A H 0.0954 0.1788 0.7916 0.109 Uiso 1 1 calc R . .
C43 C 0.1619(19) 0.1070(8) 0.8322(10) 0.118(8) Uani 1 1 d . . .
H43A H 0.1168 0.0813 0.8256 0.141 Uiso 1 1 calc R . .
C44 C 0.234(2) 0.0899(11) 0.8592(11) 0.138(12) Uani 1 1 d . . .
H44A H 0.2423 0.0530 0.8741 0.166 Uiso 1 1 calc R . .
C45 C 0.2960(18) 0.1259(12) 0.8649(14) 0.182(17) Uani 1 1 d . . .
H45A H 0.3501 0.1124 0.8802 0.218 Uiso 1 1 calc R . .
C46 C 0.2863(13) 0.1865(8) 0.8487(8) 0.091(6) Uani 1 1 d . . .
H46A H 0.3318 0.2116 0.8581 0.109 Uiso 1 1 calc R . .
C51 C 0.5550(15) 0.0418(7) 0.7398(9) 0.122(8) Uani 1 1 d . . .
H51A H 0.6121 0.0556 0.7464 0.183 Uiso 1 1 calc R . .
H51B H 0.5392 0.0268 0.7020 0.183 Uiso 1 1 calc R . .
H51C H 0.5508 0.0119 0.7664 0.183 Uiso 1 1 calc R . .
C52 C 0.5191(14) 0.1408(9) 0.8217(7) 0.108(7) Uani 1 1 d . . .
H52A H 0.5775 0.1510 0.8261 0.163 Uiso 1 1 calc R . .
H52B H 0.5130 0.1142 0.8510 0.163 Uiso 1 1 calc R . .
H52C H 0.4866 0.1748 0.8245 0.163 Uiso 1 1 calc R . .
C53 C 0.3596(12) 0.0822(10) 0.7361(9) 0.116(7) Uani 1 1 d . . .
H53A H 0.3260 0.1149 0.7415 0.174 Uiso 1 1 calc R . .
H53B H 0.3533 0.0525 0.7625 0.174 Uiso 1 1 calc R . .
H53C H 0.3414 0.0680 0.6983 0.174 Uiso 1 1 calc R . .
C54 C 0.4636(8) 0.2330(5) 0.62732(13) 0.045(3) Uani 1 1 d D . .
C55 C 0.4219(18) 0.4637(10) 0.5640(11) 0.167(13) Uani 1 1 d . . .
H55A H 0.4338 0.4513 0.5287 0.251 Uiso 1 1 calc R . .
H55B H 0.4448 0.5015 0.5729 0.251 Uiso 1 1 calc R . .
H55C H 0.3620 0.4646 0.5610 0.251 Uiso 1 1 calc R . .
C56 C 0.4445(13) 0.4406(8) 0.6877(10) 0.121(8) Uani 1 1 d . . .
H56A H 0.3847 0.4393 0.6849 0.182 Uiso 1 1 calc R . .
H56B H 0.4640 0.4796 0.6943 0.182 Uiso 1 1 calc R . .
H56C H 0.4722 0.4167 0.7184 0.182 Uiso 1 1 calc R . .
C57 C 0.5856(10) 0.4175(8) 0.6280(11) 0.115(8) Uani 1 1 d . . .
H57A H 0.6010 0.4037 0.5942 0.173 Uiso 1 1 calc R . .
H57B H 0.6121 0.3940 0.6595 0.173 Uiso 1 1 calc R . .
H57C H 0.6039 0.4567 0.6348 0.173 Uiso 1 1 calc R . .
C61 C 0.5876(8) 0.1426(6) 0.6162(6) 0.055(3) Uani 1 1 d . . .
C62 C 0.6645(8) 0.1495(7) 0.6563(7) 0.068(4) Uani 1 1 d . . .
H62A H 0.6630 0.1583 0.6936 0.082 Uiso 1 1 calc R . .
C63 C 0.7376(10) 0.1436(9) 0.6422(9) 0.096(6) Uani 1 1 d . . .
H63A H 0.7869 0.1456 0.6700 0.115 Uiso 1 1 calc R . .
C64 C 0.7425(12) 0.1344(10) 0.5851(11) 0.107(7) Uani 1 1 d . . .
H64A H 0.7950 0.1334 0.5756 0.128 Uiso 1 1 calc R . .
C65 C 0.6739(12) 0.1272(8) 0.5453(9) 0.092(6) Uani 1 1 d . . .
H65A H 0.6783 0.1198 0.5083 0.111 Uiso 1 1 calc R . .
C66 C 0.5930(10) 0.1307(7) 0.5591(7) 0.070(4) Uani 1 1 d . . .
H66A H 0.5443 0.1254 0.5313 0.084 Uiso 1 1 calc R . .
C71 C 0.4128(8) 0.1107(6) 0.5945(6) 0.055(3) Uani 1 1 d . . .
C72 C 0.3318(10) 0.1250(7) 0.5810(8) 0.079(5) Uani 1 1 d . . .
H72A H 0.3148 0.1619 0.5884 0.095 Uiso 1 1 calc R . .
C73 C 0.2718(11) 0.0839(9) 0.5554(9) 0.105(7) Uani 1 1 d . . .
H73A H 0.2162 0.0957 0.5426 0.126 Uiso 1 1 calc R . .
C74 C 0.2910(17) 0.0296(10) 0.5490(11) 0.128(9) Uani 1 1 d . . .
H74A H 0.2499 0.0023 0.5353 0.154 Uiso 1 1 calc R . .
C75 C 0.3751(16) 0.0155(8) 0.5634(10) 0.114(8) Uani 1 1 d . . .
H75A H 0.3908 -0.0221 0.5574 0.137 Uiso 1 1 calc R . .
C76 C 0.4367(11) 0.0539(7) 0.5861(8) 0.085(5) Uani 1 1 d . . .
H76A H 0.4930 0.0428 0.5957 0.102 Uiso 1 1 calc R . .
C81 C 0.5478(8) 0.2991(5) 0.5497(5) 0.046(3) Uani 1 1 d . . .
C82 C 0.6267(9) 0.2821(6) 0.5818(7) 0.065(4) Uani 1 1 d . . .
H82A H 0.6307 0.2640 0.6165 0.078 Uiso 1 1 calc R . .
C83 C 0.6966(9) 0.2924(7) 0.5616(9) 0.076(5) Uani 1 1 d . . .
H83A H 0.7489 0.2815 0.5831 0.091 Uiso 1 1 calc R . .
C84 C 0.6928(11) 0.3178(9) 0.5116(9) 0.088(6) Uani 1 1 d . . .
H84A H 0.7417 0.3241 0.4982 0.106 Uiso 1 1 calc R . .
C85 C 0.6174(11) 0.3343(8) 0.4810(8) 0.084(5) Uani 1 1 d . . .
H85A H 0.6146 0.3531 0.4467 0.101 Uiso 1 1 calc R . .
C86 C 0.5454(10) 0.3240(7) 0.4991(7) 0.075(5) Uani 1 1 d . . .
H86A H 0.4938 0.3342 0.4764 0.090 Uiso 1 1 calc R . .
C91 C 0.3739(8) 0.2729(6) 0.5140(5) 0.049(3) Uani 1 1 d . . .
C92 C 0.3095(9) 0.3093(8) 0.4935(6) 0.071(4) Uani 1 1 d . . .
H92A H 0.3043 0.3439 0.5117 0.086 Uiso 1 1 calc R . .
C93 C 0.2509(11) 0.2940(15) 0.4443(10) 0.139(11) Uani 1 1 d . . .
H93A H 0.2065 0.3189 0.4302 0.166 Uiso 1 1 calc R . .
C94 C 0.2574(17) 0.2400(13) 0.4145(11) 0.127(9) Uani 1 1 d . . .
H94A H 0.2192 0.2294 0.3817 0.152 Uiso 1 1 calc R . .
C95 C 0.3192(15) 0.2088(10) 0.4371(9) 0.104(7) Uani 1 1 d . . .
H95A H 0.3259 0.1738 0.4199 0.124 Uiso 1 1 calc R . .
C96 C 0.3766(11) 0.2227(7) 0.4850(7) 0.073(4) Uani 1 1 d . . .
H96A H 0.4199 0.1967 0.4986 0.088 Uiso 1 1 calc R . .

loop_
_atom_site_aniso_label
_atom_site_aniso_U_11
_atom_site_aniso_U_22
_atom_site_aniso_U_33
_atom_site_aniso_U_23
_atom_site_aniso_U_13
_atom_site_aniso_U_12
Au1 0.0375(3) 0.0487(3) 0.0514(3) 0.0024(2) 0.0141(2) -0.0012(2)
Au2 0.0393(3) 0.0553(3) 0.0446(3) -0.0013(2) 0.0139(2) 0.0012(2)
Ge1 0.0344(7) 0.0497(8) 0.0538(9) -0.0002(6) 0.0126(6) -0.0021(6)
Ge2 0.0362(7) 0.0517(8) 0.0416(8) 0.0005(6) 0.0103(6) 0.0012(6)
I1 0.0892(8) 0.0551(6) 0.1032(9) 0.0021(6) 0.0316(7) 0.0101(5)
I2 0.0494(6) 0.1123(9) 0.0713(7) -0.0137(6) 0.0032(5) -0.0153(6)
P1 0.0358(17) 0.050(2) 0.077(3) -0.0082(18) 0.0183(17) -0.0044(15)
P2 0.0462(19) 0.0484(19) 0.054(2) -0.0007(16) 0.0228(16) 0.0013(15)
P3 0.0378(17) 0.0494(19) 0.048(2) -0.0017(15) 0.0114(15) 0.0018(14)
P4 0.0365(17) 0.0497(19) 0.0430(19) 0.0020(15) 0.0114(14) -0.0054(14)
Si1 0.054(3) 0.105(4) 0.067(3) -0.012(3) 0.002(2) -0.003(2)
Si2 0.069(3) 0.086(3) 0.062(3) -0.021(2) 0.021(2) -0.016(2)
Si3 0.080(3) 0.066(3) 0.065(3) 0.020(2) 0.020(2) 0.010(2)
Si4 0.070(3) 0.048(2) 0.104(4) -0.002(2) 0.036(3) -0.010(2)
N1 0.033(6) 0.063(7) 0.069(8) -0.008(6) 0.008(5) -0.005(5)
N2 0.045(6) 0.058(6) 0.044(6) -0.008(5) 0.013(5) -0.007(5)
N3 0.042(6) 0.043(6) 0.058(7) 0.007(5) 0.010(5) 0.007(5)
N4 0.038(5) 0.050(6) 0.057(7) -0.002(5) 0.021(5) -0.006(5)
C1 0.075(14) 0.25(3) 0.12(2) -0.04(2) -0.012(14) -0.017(17)
C2 0.18(2) 0.137(19) 0.074(15) 0.002(13) 0.003(15) 0.038(18)
C3 0.15(2) 0.089(14) 0.103(17) -0.016(11) 0.035(14) -0.007(13)
C4 0.036(7) 0.056(8) 0.067(9) -0.009(7) 0.025(6) -0.004(6)
C5 0.051(12) 0.46(6) 0.17(3) -0.19(3) 0.018(14) -0.02(2)
C6 0.33(5) 0.084(17) 0.22(4) -0.02(2) 0.05(3) -0.01(2)
C7 0.124(18) 0.16(2) 0.085(15) -0.033(14) 0.035(13) -0.041(16)
C11 0.031(7) 0.066(9) 0.100(13) -0.015(9) 0.021(8) -0.003(7)
C12 0.049(9) 0.089(12) 0.107(15) -0.004(10) 0.027(9) 0.010(8)
C13 0.063(12) 0.115(16) 0.15(2) -0.005(15) 0.019(13) 0.024(12)
C14 0.045(10) 0.13(2) 0.22(3) -0.027(19) 0.051(14) 0.001(12)
C15 0.067(13) 0.14(2) 0.28(4) -0.04(2) 0.099(19) -0.017(14)
C16 0.048(9) 0.092(13) 0.16(2) 0.011(13) 0.047(11) 0.008(9)
C21 0.036(7) 0.056(9) 0.102(13) -0.012(8) 0.021(8) 0.000(6)
C22 0.044(9) 0.061(11) 0.27(3) -0.035(14) 0.036(13) -0.012(8)
C23 0.070(14) 0.074(15) 0.42(5) -0.02(2) 0.04(2) -0.003(12)
C24 0.077(14) 0.074(13) 0.25(3) -0.027(16) 0.020(17) -0.020(12)
C25 0.068(11) 0.068(11) 0.16(2) -0.012(12) 0.019(12) 0.012(9)
C26 0.066(10) 0.057(9) 0.109(14) -0.015(9) 0.017(10) -0.015(8)
C31 0.062(9) 0.052(8) 0.060(9) -0.001(7) 0.027(7) 0.006(7)
C32 0.080(11) 0.056(9) 0.071(11) -0.002(8) 0.027(9) 0.008(8)
C33 0.097(13) 0.072(11) 0.106(15) -0.006(10) 0.049(12) 0.023(10)
C34 0.085(12) 0.084(12) 0.096(14) 0.003(11) 0.052(11) 0.020(10)
C35 0.130(17) 0.118(16) 0.100(16) 0.003(13) 0.081(14) 0.018(14)
C36 0.110(14) 0.078(11) 0.091(14) 0.009(10) 0.055(12) 0.017(10)
C41 0.067(10) 0.062(9) 0.062(10) 0.005(7) 0.028(8) -0.009(8)
C42 0.109(15) 0.080(12) 0.084(14) 0.015(10) 0.022(11) 0.000(11)
C43 0.19(3) 0.063(12) 0.108(18) 0.015(12) 0.055(18) -0.022(15)
C44 0.20(3) 0.12(2) 0.12(2) 0.081(16) 0.10(2) 0.08(2)
C45 0.15(2) 0.16(2) 0.28(4) 0.16(3) 0.15(3) 0.08(2)
C46 0.097(14) 0.091(13) 0.097(14) 0.040(11) 0.047(11) 0.030(11)
C51 0.19(2) 0.058(11) 0.128(19) 0.021(11) 0.049(17) 0.048(13)
C52 0.152(19) 0.118(15) 0.055(11) 0.020(11) 0.019(12) 0.049(14)
C53 0.107(15) 0.127(17) 0.115(17) 0.052(14) 0.025(13) -0.015(13)
C54 0.041(7) 0.053(7) 0.043(7) -0.002(6) 0.012(6) 0.002(6)
C55 0.22(3) 0.094(16) 0.15(2) 0.036(16) -0.03(2) -0.026(18)
C56 0.125(17) 0.092(14) 0.17(2) -0.060(14) 0.080(16) -0.033(13)
C57 0.060(11) 0.093(13) 0.19(2) -0.042(14) 0.025(13) -0.027(10)
C61 0.047(8) 0.058(8) 0.064(10) 0.004(7) 0.020(7) 0.014(6)
C62 0.045(8) 0.092(11) 0.067(10) -0.010(9) 0.011(7) 0.003(8)
C63 0.040(9) 0.141(17) 0.104(16) -0.014(13) 0.011(9) 0.022(10)
C64 0.055(11) 0.144(19) 0.13(2) 0.005(15) 0.045(13) 0.021(12)
C65 0.088(13) 0.108(15) 0.095(15) -0.024(11) 0.051(12) -0.004(11)
C66 0.059(9) 0.092(11) 0.059(10) -0.014(8) 0.014(8) 0.014(8)
C71 0.043(8) 0.063(9) 0.055(9) -0.003(7) 0.003(6) -0.009(7)
C72 0.070(11) 0.067(10) 0.095(13) -0.005(9) 0.007(9) -0.015(9)
C73 0.060(11) 0.104(16) 0.136(19) -0.010(13) -0.012(11) -0.023(11)
C74 0.15(2) 0.070(14) 0.15(2) -0.014(14) -0.008(18) -0.032(15)
C75 0.14(2) 0.063(12) 0.127(19) -0.012(12) -0.006(16) 0.012(13)
C76 0.074(11) 0.057(10) 0.116(15) -0.020(10) 0.001(10) -0.006(9)
C81 0.046(7) 0.051(7) 0.047(8) -0.008(6) 0.023(6) -0.007(6)
C82 0.047(8) 0.081(10) 0.073(11) 0.005(8) 0.026(8) -0.005(7)
C83 0.039(8) 0.082(11) 0.105(15) -0.010(10) 0.015(9) -0.006(7)
C84 0.059(11) 0.121(15) 0.097(15) -0.010(12) 0.043(11) -0.022(10)
C85 0.080(12) 0.110(14) 0.073(12) 0.011(10) 0.040(10) -0.013(10)
C86 0.062(10) 0.107(13) 0.061(10) 0.005(9) 0.024(8) -0.013(9)
C91 0.037(7) 0.072(9) 0.041(7) 0.010(7) 0.013(6) 0.004(6)
C92 0.051(9) 0.111(13) 0.052(10) -0.002(9) 0.010(8) 0.003(9)
C93 0.045(10) 0.28(4) 0.083(16) 0.07(2) 0.001(11) 0.019(16)
C94 0.105(19) 0.18(3) 0.092(18) -0.045(18) 0.014(15) -0.019(18)
C95 0.097(15) 0.128(18) 0.081(15) -0.019(13) 0.007(12) -0.003(14)
C96 0.080(11) 0.084(12) 0.049(9) 0.001(8) 0.000(8) -0.002(9)

loop_
_geom_bond_atom_site_label_1
_geom_bond_atom_site_label_2
_geom_bond_distance
_geom_bond_site_symmetry_2
_geom_bond_publ_flag
Au1 N4 2.119(10) . ?
Au1 Ge1 2.3295(14) . ?
Au1 Au2 3.0916(7) . ?
Au2 N2 2.111(10) . ?
Au2 Ge2 2.3411(14) . ?
Ge1 C4 1.8604(10) . ?
Ge1 N1 1.953(10) . ?
Ge1 P1 2.602(4) . ?
Ge1 I1 2.6658(17) . ?
Ge2 C54 1.8604(10) . ?
Ge2 N3 1.955(10) . ?
Ge2 P3 2.602(4) . ?
Ge2 I2 2.6477(16) . ?
P1 N1 1.641(13) . ?
P1 C4 1.703(13) . ?
P1 C21 1.797(14) . ?
P1 C11 1.826(14) . ?
P2 N2 1.624(10) . ?
P2 C4 1.750(10) . ?
P2 C41 1.810(15) . ?
P2 C31 1.811(14) . ?
P3 N3 1.622(11) . ?
P3 C54 1.708(12) . ?
P3 C61 1.795(13) . ?
P3 C71 1.807(13) . ?
P4 N4 1.593(11) . ?
P4 C54 1.744(10) . ?
P4 C91 1.809(13) . ?
P4 C81 1.830(12) . ?
Si1 N1 1.720(13) . ?
Si1 C3 1.81(2) . ?
Si1 C2 1.81(2) . ?
Si1 C1 1.82(2) . ?
Si2 N2 1.717(11) . ?
Si2 C7 1.83(2) . ?
Si2 C6 1.84(3) . ?
Si2 C5 1.85(2) . ?
Si3 N3 1.754(11) . ?
Si3 C52 1.928(19) . ?
Si3 C51 1.961(18) . ?
Si3 C53 1.978(19) . ?
Si4 N4 1.726(11) . ?
Si4 C55 1.82(2) . ?
Si4 C57 1.852(16) . ?
Si4 C56 1.89(2) . ?
C11 C16 1.37(2) . ?
C11 C12 1.37(2) . ?
C12 C13 1.40(2) . ?
C13 C14 1.37(3) . ?
C14 C15 1.48(3) . ?
C15 C16 1.38(3) . ?
C21 C26 1.33(2) . ?
C21 C22 1.364(19) . ?
C22 C23 1.37(3) . ?
C23 C24 1.34(3) . ?
C24 C25 1.35(2) . ?
C25 C26 1.44(2) . ?
C31 C32 1.320(19) . ?
C31 C36 1.37(2) . ?
C32 C33 1.43(2) . ?
C33 C34 1.30(2) . ?
C34 C35 1.33(2) . ?
C35 C36 1.41(2) . ?
C41 C46 1.33(2) . ?
C41 C42 1.34(2) . ?
C42 C43 1.49(3) . ?
C43 C44 1.28(3) . ?
C44 C45 1.29(4) . ?
C45 C46 1.46(3) . ?
C61 C62 1.416(18) . ?
C61 C66 1.43(2) . ?
C62 C63 1.31(2) . ?
C63 C64 1.42(3) . ?
C64 C65 1.32(3) . ?
C65 C66 1.42(2) . ?
C71 C72 1.33(2) . ?
C71 C76 1.40(2) . ?
C72 C73 1.41(2) . ?
C73 C74 1.32(3) . ?
C74 C75 1.37(3) . ?
C75 C76 1.36(2) . ?
C81 C86 1.35(2) . ?
C81 C82 1.404(19) . ?
C82 C83 1.35(2) . ?
C83 C84 1.34(2) . ?
C84 C85 1.34(2) . ?
C85 C86 1.36(2) . ?
C91 C92 1.354(19) . ?
C91 C96 1.37(2) . ?
C92 C93 1.40(3) . ?
C93 C94 1.46(4) . ?
C94 C95 1.26(3) . ?
C95 C96 1.36(2) . ?
